data_7015226
loop_
_publ_author_name
'Hu, Jian Jin'
'Bai, Shi-Qiang'
'Yeh, Hsiu Hsuan'
'Young, David J.'
'Chi, Yun'
'Hor, T. S. Andy'

_publ_section_title
;
 N-heterocyclic carbene Pt(II) complexes from caffeine: synthesis,
 structures and photoluminescent properties.
;
_journal_issue 17
_journal_name_full 'Dalton transactions (Cambridge, England : 2003)'
_journal_page_first 4402
_journal_page_last 4406
_journal_paper_doi 10.1039/c0dt01380c
_journal_volume 40
_journal_year 2011
_chemical_formula_sum 'C22 H23 Cl N6 O2 Pt'
_chemical_formula_weight 634.00
_chemical_name_systematic
;
?
;
_space_group_IT_number 61
_symmetry_cell_setting orthorhombic
_symmetry_space_group_name_Hall '-P 2ac 2ab'
_symmetry_space_group_name_H-M 'P b c a'
_atom_sites_solution_hydrogens geom
_atom_sites_solution_primary direct
_atom_sites_solution_secondary difmap
_audit_creation_method SHELXL-97
_cell_angle_alpha 90.00
_cell_angle_beta 90.00
_cell_angle_gamma 90.00
_cell_formula_units_Z 8
_cell_length_a 10.6151(6)
_cell_length_b 17.5119(10)
_cell_length_c 23.4857(13)
_cell_measurement_reflns_used 6028
_cell_measurement_temperature 100(2)
_cell_measurement_theta_max 27.48
_cell_measurement_theta_min 2.41
_cell_volume 4365.8(4)
_computing_cell_refinement 'Bruker SMART'
_computing_data_collection 'Bruker SMART'
_computing_data_reduction 'Bruker SAINT'
_computing_molecular_graphics 'Bruker SHELXTL'
_computing_publication_material 'Bruker SHELXTL'
_computing_structure_refinement 'SHELXL-97 (Sheldrick, 1997)'
_computing_structure_solution 'SHELXS-97 (Sheldrick, 1990)'
_diffrn_ambient_temperature 100(2)
_diffrn_measured_fraction_theta_full 1.000
_diffrn_measured_fraction_theta_max 1.000
_diffrn_measurement_device_type 'CCD area detector'
_diffrn_measurement_method 'phi and omega scans'
_diffrn_radiation_monochromator graphite
_diffrn_radiation_source 'fine-focus sealed tube'
_diffrn_radiation_type MoK\a
_diffrn_radiation_wavelength 0.71073
_diffrn_reflns_av_R_equivalents 0.0364
_diffrn_reflns_av_sigmaI/netI 0.0255
_diffrn_reflns_limit_h_max 13
_diffrn_reflns_limit_h_min -12
_diffrn_reflns_limit_k_max 22
_diffrn_reflns_limit_k_min -22
_diffrn_reflns_limit_l_max 24
_diffrn_reflns_limit_l_min -30
_diffrn_reflns_number 29483
_diffrn_reflns_theta_full 27.50
_diffrn_reflns_theta_max 27.50
_diffrn_reflns_theta_min 1.73
_exptl_absorpt_coefficient_mu 6.584
_exptl_absorpt_correction_T_max 0.3527
_exptl_absorpt_correction_T_min 0.0909
_exptl_absorpt_correction_type multi-scan
_exptl_absorpt_process_details 'Sadabs, (Sheldrick 2001)'
_exptl_crystal_colour Yellow
_exptl_crystal_density_diffrn 1.929
_exptl_crystal_density_meas ?
_exptl_crystal_density_method 'not measured'
_exptl_crystal_description BLOCK
_exptl_crystal_F_000 2464
_exptl_crystal_size_max 0.70
_exptl_crystal_size_mid 0.26
_exptl_crystal_size_min 0.20
_refine_diff_density_max 1.960
_refine_diff_density_min -0.611
_refine_diff_density_rms 0.134
_refine_ls_extinction_method none
_refine_ls_goodness_of_fit_ref 1.114
_refine_ls_hydrogen_treatment constr
_refine_ls_matrix_type full
_refine_ls_number_parameters 294
_refine_ls_number_reflns 5013
_refine_ls_number_restraints 0
_refine_ls_restrained_S_all 1.114
_refine_ls_R_factor_all 0.0325
_refine_ls_R_factor_gt 0.0277
_refine_ls_shift/su_max 0.002
_refine_ls_shift/su_mean 0.000
_refine_ls_structure_factor_coef Fsqd
_refine_ls_weighting_details 'calc w=1/[\s^2^(Fo^2^)+(0.0322P)^2^+9.5044P] where P=(Fo^2^+2Fc^2^)/3'
_refine_ls_weighting_scheme calc
_refine_ls_wR_factor_gt 0.0683
_refine_ls_wR_factor_ref 0.0701
_reflns_number_gt 4461
_reflns_number_total 5013
_reflns_threshold_expression >2sigma(I)
_cod_data_source_file c0dt01380c.txt
_cod_data_source_block 9419
_cod_depositor_comments
;
The following automatic conversions were performed:
'_symmetry_cell_setting' value 'Orthorhombic' changed to 'orthorhombic'
according to '/home/saulius/struct/CIF-dictionaries/cif_core.dic'
dictionary named 'cif_core.dic' version 2.4.1 from
2010-06-29.

'_exptl_absorpt_correction_type' value 'Multi-scan' changed
to 'multi-scan' according to
'/home/saulius/struct/CIF-dictionaries/cif_core.dic' dictionary named
'cif_core.dic' version 2.4.1 from 2010-06-29.

Automatic conversion script
Id: cif_fix_enum 1555 2011-01-17 13:19:09Z saulius 

The following automatic conversions were performed:

'_exptl_crystal_density_meas' value 'Not Measured' was changed to '?'
- the value is perceived as not measured.

Automatic conversion script
Id: cif_fix_values 3008 2015-01-20 13:52:24Z robertas 
;
_cod_original_sg_symbol_H-M Pbca
_cod_database_code 7015226

loop_
_symmetry_equiv_pos_as_xyz
'x, y, z'
'-x+1/2, -y, z+1/2'
'-x, y+1/2, -z+1/2'
'x+1/2, -y+1/2, -z'
'-x, -y, -z'
'x-1/2, y, -z-1/2'
'x, -y-1/2, z-1/2'
'-x-1/2, y-1/2, z'

loop_
_atom_site_label
_atom_site_type_symbol
_atom_site_fract_x
_atom_site_fract_y
_atom_site_fract_z
_atom_site_U_iso_or_equiv
_atom_site_adp_type
_atom_site_occupancy
_atom_site_symmetry_multiplicity
_atom_site_calc_flag
_atom_site_refinement_flags
_atom_site_disorder_assembly
_atom_site_disorder_group
Pt1 Pt 0.710289(12) 0.508674(8) 0.656565(6) 0.01711(6) Uani 1 1 d . . .
Cl1 Cl 0.88002(9) 0.46094(5) 0.71213(4) 0.0284(2) Uani 1 1 d . . .
O1 O 0.8638(3) 0.24851(17) 0.50264(12) 0.0308(6) Uani 1 1 d . . .
O2 O 0.5344(3) 0.10257(16) 0.56647(13) 0.0329(7) Uani 1 1 d . . .
N1 N 0.5978(3) 0.35465(17) 0.63421(13) 0.0189(6) Uani 1 1 d . . .
N2 N 0.7669(3) 0.37285(17) 0.58326(13) 0.0194(6) Uani 1 1 d . . .
N3 N 0.5501(3) 0.22260(18) 0.60295(14) 0.0226(6) Uani 1 1 d . . .
N4 N 0.6993(3) 0.17532(19) 0.53585(14) 0.0263(7) Uani 1 1 d . . .
N5 N 0.7205(3) 0.61780(18) 0.69019(13) 0.0192(6) Uani 1 1 d . . .
C1 C 0.6916(3) 0.4069(2) 0.62240(15) 0.0181(7) Uani 1 1 d . . .
C2 C 0.6163(3) 0.28894(19) 0.60319(15) 0.0191(7) Uani 1 1 d . . .
C3 C 0.5907(4) 0.1626(2) 0.56835(16) 0.0236(8) Uani 1 1 d . . .
C4 C 0.7711(4) 0.2426(2) 0.53388(17) 0.0245(8) Uani 1 1 d . . .
C5 C 0.7227(3) 0.2996(2) 0.57120(16) 0.0198(7) Uani 1 1 d . . .
C6 C 0.5030(4) 0.3705(2) 0.67816(18) 0.0254(8) Uani 1 1 d . . .
H6A H 0.4186 0.3624 0.6624 0.038 Uiso 1 1 calc R . .
H6B H 0.5111 0.4236 0.6909 0.038 Uiso 1 1 calc R . .
H6C H 0.5160 0.3361 0.7106 0.038 Uiso 1 1 calc R . .
C7 C 0.8820(3) 0.4066(2) 0.55989(17) 0.0250(8) Uani 1 1 d . . .
H7A H 0.8896 0.4596 0.5729 0.038 Uiso 1 1 calc R . .
H7B H 0.8783 0.4056 0.5182 0.038 Uiso 1 1 calc R . .
H7C H 0.9552 0.3773 0.5729 0.038 Uiso 1 1 calc R . .
C8 C 0.4309(4) 0.2119(2) 0.63320(19) 0.0303(9) Uani 1 1 d . . .
H8A H 0.4463 0.2126 0.6743 0.045 Uiso 1 1 calc R . .
H8B H 0.3940 0.1627 0.6224 0.045 Uiso 1 1 calc R . .
H8C H 0.3727 0.2532 0.6231 0.045 Uiso 1 1 calc R . .
C9 C 0.7397(5) 0.1118(2) 0.50060(18) 0.0346(10) Uani 1 1 d . . .
H9A H 0.7699 0.0702 0.5250 0.052 Uiso 1 1 calc R . .
H9B H 0.8078 0.1285 0.4754 0.052 Uiso 1 1 calc R . .
H9C H 0.6685 0.0937 0.4777 0.052 Uiso 1 1 calc R . .
C10 C 0.5665(3) 0.5550(2) 0.61544(14) 0.0175(7) Uani 1 1 d . . .
C11 C 0.4846(4) 0.5218(2) 0.57628(16) 0.0228(8) Uani 1 1 d . . .
H11 H 0.4970 0.4699 0.5657 0.027 Uiso 1 1 calc R . .
C12 C 0.3852(4) 0.5623(2) 0.55216(17) 0.0255(8) Uani 1 1 d . . .
H12 H 0.3313 0.5380 0.5255 0.031 Uiso 1 1 calc R . .
C13 C 0.3642(4) 0.6377(2) 0.56676(16) 0.0260(8) Uani 1 1 d . . .
H13 H 0.2960 0.6648 0.5502 0.031 Uiso 1 1 calc R . .
C14 C 0.4424(3) 0.6735(2) 0.60532(16) 0.0223(7) Uani 1 1 d . . .
H14 H 0.4284 0.7253 0.6155 0.027 Uiso 1 1 calc R . .
C15 C 0.5431(3) 0.6325(2) 0.62946(15) 0.0193(7) Uani 1 1 d . . .
C16 C 0.6310(3) 0.6670(2) 0.67036(15) 0.0191(7) Uani 1 1 d . . .
C17 C 0.6297(3) 0.7428(2) 0.68893(16) 0.0206(7) Uani 1 1 d . . .
H17 H 0.5686 0.7774 0.6745 0.025 Uiso 1 1 calc R . .
C18 C 0.7169(4) 0.7672(2) 0.72814(17) 0.0244(8) Uani 1 1 d . . .
H18 H 0.7161 0.8185 0.7411 0.029 Uiso 1 1 calc R . .
C19 C 0.8064(4) 0.7162(2) 0.74860(17) 0.0251(8) Uani 1 1 d . . .
H19 H 0.8670 0.7322 0.7759 0.030 Uiso 1 1 calc R . .
C20 C 0.8058(3) 0.6421(2) 0.72878(17) 0.0231(8) Uani 1 1 d . . .
H20 H 0.8671 0.6072 0.7426 0.028 Uiso 1 1 calc R . .
N1SA N 0.1658(4) 0.3584(2) 0.65214(17) 0.0358(9) Uani 1 1 d . . .
C2SA C 0.1737(5) 0.5044(2) 0.6671(2) 0.0375(11) Uani 1 1 d . . .
H2SA H 0.1150 0.5293 0.6409 0.056 Uiso 1 1 calc R . .
H2SB H 0.2595 0.5225 0.6596 0.056 Uiso 1 1 calc R . .
H2SC H 0.1504 0.5167 0.7064 0.056 Uiso 1 1 calc R . .
C1SA C 0.1685(4) 0.4224(3) 0.65893(17) 0.0279(9) Uani 1 1 d . . .

loop_
_atom_site_aniso_label
_atom_site_aniso_U_11
_atom_site_aniso_U_22
_atom_site_aniso_U_33
_atom_site_aniso_U_23
_atom_site_aniso_U_13
_atom_site_aniso_U_12
Pt1 0.01577(9) 0.01664(8) 0.01892(9) -0.00061(5) -0.00093(5) 0.00153(4)
Cl1 0.0251(5) 0.0274(5) 0.0326(5) 0.0028(4) -0.0082(4) 0.0044(4)
O1 0.0357(16) 0.0336(15) 0.0232(14) 0.0001(11) 0.0069(13) 0.0102(13)
O2 0.0440(17) 0.0206(14) 0.0341(16) -0.0036(12) -0.0090(14) 0.0003(13)
N1 0.0184(15) 0.0172(14) 0.0209(15) -0.0014(12) 0.0020(12) 0.0035(11)
N2 0.0204(15) 0.0206(15) 0.0174(15) 0.0000(12) 0.0015(12) 0.0040(12)
N3 0.0233(16) 0.0197(15) 0.0248(16) -0.0028(12) -0.0027(14) 0.0011(12)
N4 0.0353(19) 0.0220(16) 0.0217(17) -0.0045(13) -0.0036(14) 0.0107(13)
N5 0.0204(15) 0.0212(15) 0.0161(15) 0.0000(12) 0.0011(12) -0.0033(12)
C1 0.0190(17) 0.0177(16) 0.0175(17) 0.0015(13) -0.0001(14) 0.0035(13)
C2 0.0232(18) 0.0181(16) 0.0160(16) -0.0008(13) -0.0035(15) 0.0042(14)
C3 0.029(2) 0.0193(18) 0.0221(19) -0.0021(14) -0.0096(16) 0.0060(15)
C4 0.030(2) 0.0249(19) 0.0186(18) 0.0003(14) -0.0044(16) 0.0110(16)
C5 0.0215(18) 0.0207(17) 0.0172(17) 0.0005(13) -0.0029(14) 0.0045(14)
C6 0.0219(19) 0.0240(19) 0.030(2) -0.0019(16) 0.0089(16) 0.0003(15)
C7 0.0198(18) 0.031(2) 0.025(2) 0.0012(15) 0.0055(16) 0.0016(15)
C8 0.028(2) 0.026(2) 0.037(2) -0.0039(17) 0.0035(18) -0.0067(16)
C9 0.050(3) 0.026(2) 0.027(2) -0.0108(17) -0.002(2) 0.0110(19)
C10 0.0146(16) 0.0244(18) 0.0135(16) 0.0020(13) -0.0009(13) -0.0020(13)
C11 0.0239(19) 0.0208(17) 0.0236(19) -0.0015(14) -0.0012(15) 0.0006(14)
C12 0.0221(19) 0.032(2) 0.0221(19) -0.0016(15) -0.0059(16) 0.0002(16)
C13 0.0252(19) 0.032(2) 0.0209(19) 0.0048(15) -0.0035(16) 0.0065(16)
C14 0.0218(19) 0.0225(18) 0.0225(18) 0.0018(14) 0.0016(15) 0.0048(14)
C15 0.0180(17) 0.0229(18) 0.0170(17) 0.0024(13) 0.0024(14) 0.0006(14)
C16 0.0195(17) 0.0220(17) 0.0158(17) 0.0021(13) 0.0038(14) -0.0010(14)
C17 0.0236(18) 0.0195(17) 0.0188(18) 0.0015(13) 0.0055(15) 0.0001(14)
C18 0.029(2) 0.0223(18) 0.0215(19) -0.0038(15) 0.0054(16) -0.0037(15)
C19 0.0255(19) 0.029(2) 0.0209(19) -0.0044(16) -0.0015(16) -0.0061(15)
C20 0.0218(18) 0.0242(18) 0.0232(19) 0.0020(15) -0.0030(15) -0.0004(14)
N1SA 0.033(2) 0.032(2) 0.041(2) -0.0005(16) -0.0074(17) 0.0028(16)
C2SA 0.038(3) 0.029(2) 0.046(3) 0.0024(19) 0.000(2) -0.0049(18)
C1SA 0.0208(19) 0.033(2) 0.030(2) 0.0053(17) -0.0055(16) 0.0006(16)

loop_
_atom_type_symbol
_atom_type_description
_atom_type_scat_dispersion_real
_atom_type_scat_dispersion_imag
_atom_type_scat_source
C C 0.0033 0.0016 'International Tables Vol C Tables 4.2.6.8 and 6.1.1.4'
H H 0.0000 0.0000 'International Tables Vol C Tables 4.2.6.8 and 6.1.1.4'
N N 0.0061 0.0033 'International Tables Vol C Tables 4.2.6.8 and 6.1.1.4'
O O 0.0106 0.0060 'International Tables Vol C Tables 4.2.6.8 and 6.1.1.4'
Pt Pt -1.7033 8.3905 'International Tables Vol C Tables 4.2.6.8 and 6.1.1.4'
Cl Cl 0.1484 0.1585 'International Tables Vol C Tables 4.2.6.8 and 6.1.1.4'

loop_
_geom_angle_atom_site_label_1
_geom_angle_atom_site_label_2
_geom_angle_atom_site_label_3
_geom_angle
_geom_angle_site_symmetry_1
_geom_angle_site_symmetry_3
_geom_angle_publ_flag
C1 Pt1 C10 95.43(14) . . ?
C1 Pt1 N5 176.69(13) . . ?
C10 Pt1 N5 81.27(13) . . ?
C1 Pt1 Cl1 88.95(10) . . ?
C10 Pt1 Cl1 175.11(11) . . ?
N5 Pt1 Cl1 94.33(9) . . ?
C2 N1 C1 110.2(3) . . ?
C2 N1 C6 128.9(3) . . ?
C1 N1 C6 120.7(3) . . ?
C1 N2 C5 110.2(3) . . ?
C1 N2 C7 124.6(3) . . ?
C5 N2 C7 125.1(3) . . ?
C2 N3 C3 119.1(3) . . ?
C2 N3 C8 123.7(3) . . ?
C3 N3 C8 116.9(3) . . ?
C3 N4 C4 126.8(3) . . ?
C3 N4 C9 115.6(4) . . ?
C4 N4 C9 117.7(4) . . ?
C20 N5 C16 119.8(3) . . ?
C20 N5 Pt1 125.6(3) . . ?
C16 N5 Pt1 114.6(2) . . ?
N2 C1 N1 105.6(3) . . ?
N2 C1 Pt1 128.1(3) . . ?
N1 C1 Pt1 126.3(3) . . ?
N3 C2 C5 122.8(3) . . ?
N3 C2 N1 130.1(3) . . ?
C5 C2 N1 107.1(3) . . ?
O2 C3 N3 121.5(4) . . ?
O2 C3 N4 121.7(4) . . ?
N3 C3 N4 116.8(3) . . ?
O1 C4 N4 121.6(4) . . ?
O1 C4 C5 126.6(4) . . ?
N4 C4 C5 111.9(3) . . ?
C2 C5 N2 106.9(3) . . ?
C2 C5 C4 122.6(3) . . ?
N2 C5 C4 130.4(3) . . ?
C11 C10 C15 116.4(3) . . ?
C11 C10 Pt1 129.2(3) . . ?
C15 C10 Pt1 114.4(3) . . ?
C12 C11 C10 121.9(4) . . ?
C13 C12 C11 120.5(4) . . ?
C14 C13 C12 120.0(4) . . ?
C13 C14 C15 119.3(4) . . ?
C14 C15 C10 121.8(3) . . ?
C14 C15 C16 122.4(3) . . ?
C10 C15 C16 115.8(3) . . ?
N5 C16 C17 120.0(3) . . ?
N5 C16 C15 113.9(3) . . ?
C17 C16 C15 126.1(3) . . ?
C18 C17 C16 119.9(3) . . ?
C17 C18 C19 119.5(4) . . ?
C20 C19 C18 119.0(4) . . ?
N5 C20 C19 121.8(4) . . ?
N1SA C1SA C2SA 179.1(5) . . ?

loop_
_geom_bond_atom_site_label_1
_geom_bond_atom_site_label_2
_geom_bond_distance
_geom_bond_site_symmetry_2
_geom_bond_publ_flag
Pt1 C1 1.964(4) . ?
Pt1 C10 1.980(3) . ?
Pt1 N5 2.071(3) . ?
Pt1 Cl1 2.3766(9) . ?
O1 C4 1.232(5) . ?
O2 C3 1.210(5) . ?
N1 C2 1.376(4) . ?
N1 C1 1.381(5) . ?
N1 C6 1.468(5) . ?
N2 C1 1.356(5) . ?
N2 C5 1.394(5) . ?
N2 C7 1.464(5) . ?
N3 C2 1.358(5) . ?
N3 C3 1.397(5) . ?
N3 C8 1.463(5) . ?
N4 C3 1.400(5) . ?
N4 C4 1.404(5) . ?
N4 C9 1.452(5) . ?
N5 C20 1.350(5) . ?
N5 C16 1.365(5) . ?
C2 C5 1.370(5) . ?
C4 C5 1.424(5) . ?
C10 C11 1.393(5) . ?
C10 C15 1.418(5) . ?
C11 C12 1.393(5) . ?
C12 C13 1.382(6) . ?
C13 C14 1.379(5) . ?
C14 C15 1.407(5) . ?
C15 C16 1.469(5) . ?
C16 C17 1.396(5) . ?
C17 C18 1.374(5) . ?
C18 C19 1.388(6) . ?
C19 C20 1.379(5) . ?
N1SA C1SA 1.132(6) . ?
C2SA C1SA 1.450(6) . ?
